data_7117190
loop_
_publ_author_name
'Chen Xie'
'Yanling Dai'
'Haibo Mei'
'Jianlin Han'
'Vadim A. Soloshonok'
'Yi Pan'

_publ_section_title
;
 Asymmetric synthesis of quaternary alpha-fluoro-beta-keto-amines via
 detrifluoroacetylative Mannich reactions
;
_journal_name_full Chem.Commun.
_journal_page_first 9149
_journal_paper_doi 10.1039/C5cc02256H
_journal_volume 51
_journal_year 2015
_chemical_absolute_configuration ad
_chemical_formula_moiety 'C17 H21 F4 N O4 S'
_chemical_formula_sum 'C17 H21 F4 N O4 S'
_chemical_formula_weight 411.41
_chemical_name_systematic
; 
 ? 
;
_space_group_IT_number 19
_symmetry_cell_setting orthorhombic
_symmetry_space_group_name_Hall 'P 2ac 2ab'
_symmetry_space_group_name_H-M 'P 21 21 21'
_atom_sites_solution_hydrogens geom
_atom_sites_solution_primary direct
_atom_sites_solution_secondary difmap
_audit_creation_method SHELXL-97
_audit_update_record
;
2015-02-09 deposited with the CCDC.
2015-04-23 downloaded from the CCDC.
;
_cell_angle_alpha 90.00
_cell_angle_beta 90.00
_cell_angle_gamma 90.00
_cell_formula_units_Z 4
_cell_length_a 7.7459(6)
_cell_length_b 9.8069(8)
_cell_length_c 25.6020(19)
_cell_measurement_reflns_used 4632
_cell_measurement_temperature 296(2)
_cell_measurement_theta_max 26.67
_cell_measurement_theta_min 2.22
_cell_volume 1944.8(3)
_computing_structure_refinement 'SHELXL-97 (Sheldrick, 2008)'
_computing_structure_solution 'SHELXS-97 (Sheldrick, 2008)'
_diffrn_ambient_temperature 296(2)
_diffrn_measured_fraction_theta_full 1.000
_diffrn_measured_fraction_theta_max 1.000
_diffrn_radiation_monochromator graphite
_diffrn_radiation_source 'fine-focus sealed tube'
_diffrn_radiation_type MoK\a
_diffrn_radiation_wavelength 0.71073
_diffrn_reflns_av_R_equivalents 0.0243
_diffrn_reflns_av_sigmaI/netI 0.0263
_diffrn_reflns_limit_h_max 10
_diffrn_reflns_limit_h_min -10
_diffrn_reflns_limit_k_max 12
_diffrn_reflns_limit_k_min -8
_diffrn_reflns_limit_l_max 30
_diffrn_reflns_limit_l_min -33
_diffrn_reflns_number 13219
_diffrn_reflns_theta_full 27.51
_diffrn_reflns_theta_max 27.51
_diffrn_reflns_theta_min 1.59
_exptl_absorpt_coefficient_mu 0.225
_exptl_absorpt_correction_T_max 0.9521
_exptl_absorpt_correction_T_min 0.9334
_exptl_absorpt_correction_type multi-scan
_exptl_absorpt_process_details 'SADABS (Bruker, 2011)'
_exptl_crystal_density_diffrn 1.405
_exptl_crystal_density_method 'not measured'
_exptl_crystal_F_000 856
_exptl_crystal_size_max 0.31
_exptl_crystal_size_mid 0.29
_exptl_crystal_size_min 0.22
_refine_diff_density_max 0.142
_refine_diff_density_min -0.183
_refine_diff_density_rms 0.034
_refine_ls_abs_structure_details 'Flack H D (1983), Acta Cryst. A39, 876-881'
_refine_ls_abs_structure_Flack -0.06(7)
_refine_ls_extinction_method none
_refine_ls_goodness_of_fit_ref 1.049
_refine_ls_hydrogen_treatment mixed
_refine_ls_matrix_type full
_refine_ls_number_parameters 289
_refine_ls_number_reflns 4465
_refine_ls_number_restraints 172
_refine_ls_restrained_S_all 1.074
_refine_ls_R_factor_all 0.0438
_refine_ls_R_factor_gt 0.0342
_refine_ls_shift/su_max 0.002
_refine_ls_shift/su_mean 0.000
_refine_ls_structure_factor_coef Fsqd
_refine_ls_weighting_details 'calc w=1/[\s^2^(Fo^2^)+(0.0184P)^2^+0.4486P] where P=(Fo^2^+2Fc^2^)/3'
_refine_ls_weighting_scheme calc
_refine_ls_wR_factor_gt 0.0659
_refine_ls_wR_factor_ref 0.0695
_reflns_number_gt 3793
_reflns_number_total 4465
_reflns_threshold_expression >2sigma(I)
_cod_data_source_file c5cc02256h2.cif
_cod_data_source_block 1
_cod_original_sg_symbol_H-M 'P2(1)2(1)2(1) '
_cod_database_code 7117190

loop_
_symmetry_equiv_pos_as_xyz
'x, y, z'
'-x+1/2, -y, z+1/2'
'-x, y+1/2, -z+1/2'
'x+1/2, -y+1/2, -z'

loop_
_atom_site_label
_atom_site_type_symbol
_atom_site_fract_x
_atom_site_fract_y
_atom_site_fract_z
_atom_site_U_iso_or_equiv
_atom_site_adp_type
_atom_site_occupancy
_atom_site_symmetry_multiplicity
_atom_site_calc_flag
_atom_site_refinement_flags
_atom_site_disorder_assembly
_atom_site_disorder_group
C10 C -0.0164(3) 0.69493(16) 0.15164(7) 0.0427(4) Uani 0.55(3) 1 d PDU A 1
H10 H 0.0105 0.7919 0.1473 0.051 Uiso 0.55(3) 1 calc PR A 1
C12 C -0.2090(11) 0.6832(10) 0.1452(4) 0.0579(17) Uani 0.55(3) 1 d PDU A 1
F2 F -0.2616(12) 0.7421(13) 0.1013(4) 0.103(3) Uani 0.55(3) 1 d PDU A 1
F3 F -0.2627(12) 0.5559(7) 0.1418(5) 0.090(2) Uani 0.55(3) 1 d PDU A 1
F4 F -0.2938(12) 0.7425(15) 0.1830(5) 0.107(2) Uani 0.55(3) 1 d PDU A 1
C10' C -0.0164(3) 0.69493(16) 0.15164(7) 0.0427(4) Uani 0.45(3) 1 d PDU A 2
H10' H 0.0091 0.7921 0.1472 0.051 Uiso 0.45(3) 1 calc PR A 2
C12' C -0.2118(13) 0.6809(12) 0.1467(5) 0.059(2) Uani 0.45(3) 1 d PDU A 2
F2' F -0.2709(14) 0.6955(18) 0.0984(3) 0.091(3) Uani 0.45(3) 1 d PDU A 2
F3' F -0.2705(13) 0.5632(8) 0.1637(8) 0.091(3) Uani 0.45(3) 1 d PDU A 2
F4' F -0.2911(14) 0.7747(9) 0.1752(5) 0.080(2) Uani 0.45(3) 1 d PDU A 2
C1 C 0.0430(3) 0.66573(18) 0.05375(7) 0.0482(5) Uani 1 1 d . A .
C2 C 0.0902(3) 0.61971(18) 0.10996(7) 0.0437(5) Uani 1 1 d . . .
C3 C 0.0874(3) 0.46357(18) 0.10927(7) 0.0471(5) Uani 1 1 d . A .
H3A H 0.2013 0.4266 0.1161 0.056 Uiso 1 1 calc R . .
H3B H 0.0074 0.4283 0.1351 0.056 Uiso 1 1 calc R . .
C4 C 0.0284(2) 0.42911(17) 0.05461(6) 0.0386(4) Uani 1 1 d . . .
C5 C 0.0016(3) 0.54356(17) 0.02425(6) 0.0403(4) Uani 1 1 d . A .
C6 C -0.0547(3) 0.53428(18) -0.02769(7) 0.0425(4) Uani 1 1 d . . .
H6 H -0.0745 0.6123 -0.0474 0.051 Uiso 1 1 calc R A .
C7 C -0.0796(3) 0.40808(18) -0.04843(7) 0.0413(4) Uani 1 1 d . A .
C8 C -0.0439(2) 0.28898(18) -0.01845(7) 0.0404(4) Uani 1 1 d . . .
C9 C 0.0070(3) 0.29979(16) 0.03313(7) 0.0404(4) Uani 1 1 d . A .
H9 H 0.0266 0.2221 0.0531 0.049 Uiso 1 1 calc R . .
C11 C 0.2656(3) 0.66503(19) 0.28183(8) 0.0514(5) Uani 1 1 d . . .
C13 C 0.3633(4) 0.5581(2) 0.25009(10) 0.0749(7) Uani 1 1 d . . .
H13A H 0.4228 0.6018 0.2218 0.112 Uiso 1 1 calc R . .
H13B H 0.2831 0.4926 0.2364 0.112 Uiso 1 1 calc R . .
H13C H 0.4454 0.5127 0.2721 0.112 Uiso 1 1 calc R . .
C14 C 0.1421(4) 0.6005(2) 0.32033(8) 0.0727(7) Uani 1 1 d . . .
H14A H 0.0680 0.5377 0.3023 0.109 Uiso 1 1 calc R . .
H14B H 0.0734 0.6702 0.3365 0.109 Uiso 1 1 calc R . .
H14C H 0.2064 0.5526 0.3466 0.109 Uiso 1 1 calc R . .
C15 C 0.3884(4) 0.7619(3) 0.30950(12) 0.0958(10) Uani 1 1 d . . .
H15A H 0.4576 0.7118 0.3340 0.144 Uiso 1 1 calc R . .
H15B H 0.3232 0.8302 0.3278 0.144 Uiso 1 1 calc R . .
H15C H 0.4620 0.8051 0.2843 0.144 Uiso 1 1 calc R . .
C16 C -0.1909(3) 0.4975(2) -0.12747(8) 0.0651(7) Uani 1 1 d . A .
H16A H -0.2754 0.5493 -0.1085 0.098 Uiso 1 1 calc R . .
H16B H -0.2392 0.4680 -0.1601 0.098 Uiso 1 1 calc R . .
H16C H -0.0914 0.5533 -0.1340 0.098 Uiso 1 1 calc R . .
C17 C -0.0289(4) 0.04568(19) -0.01731(9) 0.0659(7) Uani 1 1 d . . .
H17A H 0.0877 0.0469 -0.0046 0.099 Uiso 1 1 calc R A .
H17B H -0.0438 -0.0300 -0.0407 0.099 Uiso 1 1 calc R . .
H17C H -0.1070 0.0366 0.0116 0.099 Uiso 1 1 calc R . .
F1 F 0.25960(16) 0.66488(12) 0.11852(4) 0.0588(3) Uani 1 1 d . A .
N1 N 0.0372(3) 0.66059(16) 0.20398(6) 0.0491(4) Uani 1 1 d . . .
H1 H 0.009(3) 0.585(2) 0.2163(8) 0.059 Uiso 1 1 d . . .
O1 O 0.0486(3) 0.78326(14) 0.04000(5) 0.0721(5) Uani 1 1 d . . .
O2 O 0.0299(2) 0.85943(15) 0.27038(6) 0.0718(5) Uani 1 1 d . . .
O3 O -0.1415(2) 0.38143(13) -0.09743(5) 0.0545(4) Uani 1 1 d . . .
O4 O -0.06437(19) 0.17055(12) -0.04457(5) 0.0531(4) Uani 1 1 d . A .
S1 S 0.14657(7) 0.77714(4) 0.237036(18) 0.04762(12) Uani 1 1 d . A .

loop_
_atom_site_aniso_label
_atom_site_aniso_U_11
_atom_site_aniso_U_22
_atom_site_aniso_U_33
_atom_site_aniso_U_23
_atom_site_aniso_U_13
_atom_site_aniso_U_12
C10 0.0604(12) 0.0275(8) 0.0402(9) 0.0002(7) 0.0039(8) -0.0008(8)
C12 0.066(3) 0.046(3) 0.062(3) -0.003(3) 0.007(3) 0.004(3)
F2 0.079(3) 0.113(5) 0.118(5) 0.053(4) -0.019(3) 0.019(3)
F3 0.070(3) 0.063(2) 0.139(5) -0.014(3) -0.018(3) -0.015(2)
F4 0.079(3) 0.128(6) 0.112(4) -0.033(4) 0.043(3) -0.008(4)
C10' 0.0604(12) 0.0275(8) 0.0402(9) 0.0002(7) 0.0039(8) -0.0008(8)
C12' 0.065(4) 0.046(4) 0.066(4) -0.001(4) 0.003(4) 0.004(4)
F2' 0.068(3) 0.134(7) 0.072(4) -0.015(4) -0.012(3) 0.009(4)
F3' 0.064(3) 0.040(3) 0.170(8) 0.019(3) 0.012(4) -0.005(2)
F4' 0.073(4) 0.046(3) 0.122(5) -0.018(3) 0.016(3) 0.020(2)
C1 0.0731(14) 0.0324(9) 0.0392(10) 0.0031(8) 0.0027(10) -0.0020(10)
C2 0.0592(13) 0.0348(9) 0.0370(9) -0.0014(7) 0.0010(9) -0.0017(8)
C3 0.0722(15) 0.0343(9) 0.0347(9) 0.0013(7) -0.0003(9) 0.0073(9)
C4 0.0470(11) 0.0336(8) 0.0353(9) 0.0012(7) 0.0027(8) 0.0042(8)
C5 0.0552(12) 0.0301(8) 0.0355(9) 0.0001(7) 0.0043(8) 0.0009(8)
C6 0.0549(12) 0.0351(9) 0.0376(9) 0.0063(8) 0.0022(9) 0.0057(9)
C7 0.0476(11) 0.0406(9) 0.0356(9) -0.0004(8) -0.0006(8) 0.0073(8)
C8 0.0422(10) 0.0326(8) 0.0465(10) -0.0042(8) 0.0001(8) 0.0042(8)
C9 0.0521(11) 0.0269(8) 0.0423(9) 0.0039(7) -0.0016(8) 0.0045(8)
C11 0.0650(14) 0.0337(9) 0.0554(11) 0.0019(8) -0.0050(10) 0.0051(9)
C13 0.0717(17) 0.0593(13) 0.0936(18) 0.0030(13) 0.0102(14) 0.0209(13)
C14 0.107(2) 0.0598(13) 0.0512(12) 0.0092(10) 0.0066(14) 0.0090(15)
C15 0.108(2) 0.0555(14) 0.124(2) 0.0025(15) -0.0601(19) -0.0011(15)
C16 0.0837(19) 0.0648(14) 0.0468(11) 0.0031(10) -0.0148(12) 0.0207(13)
C17 0.0836(18) 0.0305(9) 0.0837(16) -0.0087(10) -0.0288(14) 0.0068(11)
F1 0.0574(8) 0.0607(7) 0.0584(7) -0.0051(6) 0.0049(6) -0.0041(6)
N1 0.0785(13) 0.0320(7) 0.0367(8) 0.0004(6) 0.0021(8) -0.0083(8)
O1 0.1294(15) 0.0333(7) 0.0535(8) 0.0059(7) -0.0074(9) -0.0120(9)
O2 0.1008(13) 0.0546(8) 0.0601(9) -0.0223(7) -0.0179(9) 0.0343(9)
O3 0.0749(10) 0.0466(7) 0.0421(7) -0.0042(6) -0.0142(7) 0.0134(8)
O4 0.0684(9) 0.0334(6) 0.0574(8) -0.0070(6) -0.0162(7) 0.0075(7)
S1 0.0701(3) 0.02874(18) 0.0440(2) -0.00238(19) -0.0040(2) 0.0015(2)

loop_
_atom_type_symbol
_atom_type_description
_atom_type_scat_dispersion_real
_atom_type_scat_dispersion_imag
_atom_type_scat_source
C C 0.0033 0.0016 'International Tables Vol C Tables 4.2.6.8 and 6.1.1.4'
H H 0.0000 0.0000 'International Tables Vol C Tables 4.2.6.8 and 6.1.1.4'
N N 0.0061 0.0033 'International Tables Vol C Tables 4.2.6.8 and 6.1.1.4'
O O 0.0106 0.0060 'International Tables Vol C Tables 4.2.6.8 and 6.1.1.4'
F F 0.0171 0.0103 'International Tables Vol C Tables 4.2.6.8 and 6.1.1.4'
S S 0.1246 0.1234 'International Tables Vol C Tables 4.2.6.8 and 6.1.1.4'

loop_
_geom_angle_atom_site_label_1
_geom_angle_atom_site_label_2
_geom_angle_atom_site_label_3
_geom_angle
_geom_angle_site_symmetry_1
_geom_angle_site_symmetry_3
N1 C10 C12 111.7(4) . .
N1 C10 C2 112.22(16) . .
C12 C10 C2 114.8(4) . .
N1 C10 H10 105.8 . .
C12 C10 H10 105.8 . .
C2 C10 H10 105.8 . .
F4 C12 F3 108.2(8) . .
F4 C12 F2 106.2(8) . .
F3 C12 F2 105.1(7) . .
F4 C12 C10 112.5(7) . .
F3 C12 C10 113.1(7) . .
F2 C12 C10 111.3(7) . .
F3' C12' F4' 105.4(9) . .
F3' C12' F2' 106.5(9) . .
F4' C12' F2' 106.2(9) . .
O1 C1 C5 130.15(18) . .
O1 C1 C2 122.68(17) . .
C5 C1 C2 107.13(14) . .
F1 C2 C3 109.35(16) . .
F1 C2 C10 104.04(14) . .
C3 C2 C10 118.67(16) . .
F1 C2 C1 105.88(15) . .
C3 C2 C1 106.06(14) . .
C10 C2 C1 112.17(15) . .
C4 C3 C2 103.82(14) . .
C4 C3 H3A 111.0 . .
C2 C3 H3A 111.0 . .
C4 C3 H3B 111.0 . .
C2 C3 H3B 111.0 . .
H3A C3 H3B 109.0 . .
C5 C4 C9 120.00(15) . .
C5 C4 C3 112.66(15) . .
C9 C4 C3 127.29(16) . .
C4 C5 C6 121.86(16) . .
C4 C5 C1 110.15(15) . .
C6 C5 C1 127.98(16) . .
C7 C6 C5 118.24(16) . .
C7 C6 H6 120.9 . .
C5 C6 H6 120.9 . .
C6 C7 O3 125.54(16) . .
C6 C7 C8 120.54(16) . .
O3 C7 C8 113.91(15) . .
O4 C8 C9 124.95(15) . .
O4 C8 C7 114.57(14) . .
C9 C8 C7 120.47(16) . .
C8 C9 C4 118.77(16) . .
C8 C9 H9 120.6 . .
C4 C9 H9 120.6 . .
C14 C11 C15 110.7(2) . .
C14 C11 C13 111.89(18) . .
C15 C11 C13 111.5(2) . .
C14 C11 S1 109.86(17) . .
C15 C11 S1 103.35(14) . .
C13 C11 S1 109.12(15) . .
C11 C13 H13A 109.5 . .
C11 C13 H13B 109.5 . .
H13A C13 H13B 109.5 . .
C11 C13 H13C 109.5 . .
H13A C13 H13C 109.5 . .
H13B C13 H13C 109.5 . .
C11 C14 H14A 109.5 . .
C11 C14 H14B 109.5 . .
H14A C14 H14B 109.5 . .
C11 C14 H14C 109.5 . .
H14A C14 H14C 109.5 . .
H14B C14 H14C 109.5 . .
C11 C15 H15A 109.5 . .
C11 C15 H15B 109.5 . .
H15A C15 H15B 109.5 . .
C11 C15 H15C 109.5 . .
H15A C15 H15C 109.5 . .
H15B C15 H15C 109.5 . .
O3 C16 H16A 109.5 . .
O3 C16 H16B 109.5 . .
H16A C16 H16B 109.5 . .
O3 C16 H16C 109.5 . .
H16A C16 H16C 109.5 . .
H16B C16 H16C 109.5 . .
O4 C17 H17A 109.5 . .
O4 C17 H17B 109.5 . .
H17A C17 H17B 109.5 . .
O4 C17 H17C 109.5 . .
H17A C17 H17C 109.5 . .
H17B C17 H17C 109.5 . .
C10 N1 S1 117.45(12) . .
C10 N1 H1 118.8(15) . .
S1 N1 H1 123.7(15) . .
C7 O3 C16 115.85(15) . .
C8 O4 C17 118.07(14) . .
O2 S1 N1 110.99(10) . .
O2 S1 C11 105.81(9) . .
N1 S1 C11 99.37(9) . .

loop_
_geom_bond_atom_site_label_1
_geom_bond_atom_site_label_2
_geom_bond_distance
_geom_bond_site_symmetry_2
C10 N1 1.442(2) .
C10 C12 1.505(9) .
C10 C2 1.538(3) .
C10 H10 0.9800 .
C12 F4 1.308(9) .
C12 F3 1.318(9) .
C12 F2 1.327(9) .
C12' F3' 1.315(11) .
C12' F4' 1.325(11) .
C12' F2' 1.327(10) .
C1 O1 1.206(2) .
C1 C5 1.452(2) .
C1 C2 1.552(3) .
C2 F1 1.402(2) .
C2 C3 1.532(2) .
C3 C4 1.510(2) .
C3 H3A 0.9700 .
C3 H3B 0.9700 .
C4 C5 1.381(2) .
C4 C9 1.392(2) .
C5 C6 1.402(2) .
C6 C7 1.360(3) .
C6 H6 0.9300 .
C7 O3 1.368(2) .
C7 C8 1.425(2) .
C8 O4 1.349(2) .
C8 C9 1.382(2) .
C9 H9 0.9300 .
C11 C14 1.513(3) .
C11 C15 1.520(3) .
C11 C13 1.527(3) .
C11 S1 1.837(2) .
C13 H13A 0.9600 .
C13 H13B 0.9600 .
C13 H13C 0.9600 .
C14 H14A 0.9600 .
C14 H14B 0.9600 .
C14 H14C 0.9600 .
C15 H15A 0.9600 .
C15 H15B 0.9600 .
C15 H15C 0.9600 .
C16 O3 1.426(2) .
C16 H16A 0.9600 .
C16 H16B 0.9600 .
C16 H16C 0.9600 .
C17 O4 1.436(2) .
C17 H17A 0.9600 .
C17 H17B 0.9600 .
C17 H17C 0.9600 .
N1 S1 1.6555(17) .
N1 H1 0.83(2) .
O2 S1 1.4822(15) .
